data_4135451
loop_
_publ_author_name
'Bhowal, Rohit'
'Balaraman, Anina Anju'
'Ghosh, Manasi'
'Dutta, Soma'
'Dey, Krishna Kishor'
'Chopra, Deepak'

_publ_section_title
;
 Probing Atomistic Behavior To Unravel Dielectric Phenomena in Charge
 Transfer Cocrystals
;
_journal_name_full 'Journal of the American Chemical Society'
_journal_paper_doi 10.1021/jacs.0c11459
_journal_year 2020
_chemical_formula_moiety 'H2 O, C7 H3 N3 O4, C24 H21 N3'
_chemical_formula_sum 'C31 H26 N6 O5'
_chemical_formula_weight 562.58
_space_group_crystal_system monoclinic
_space_group_IT_number 15
_space_group_name_Hall '-C 2yc'
_space_group_name_H-M_alt 'C 1 2/c 1'
_atom_sites_solution_hydrogens difmap
_audit_creation_date 2020-10-21
_audit_creation_method
;
Olex2 1.3
(compiled 2020.02.04 svn.rd84adfe8 for OlexSys, GUI svn.r6032)
;
_cell_angle_alpha 90
_cell_angle_beta 119.746(5)
_cell_angle_gamma 90
_cell_formula_units_Z 8
_cell_length_a 28.876(3)
_cell_length_b 7.3487(6)
_cell_length_c 28.877(3)
_cell_measurement_reflns_used 1778
_cell_measurement_temperature 298.15
_cell_measurement_theta_max 18.98
_cell_measurement_theta_min 2.81
_cell_volume 5320.3(9)
_computing_cell_refinement 'SAINT v8.37A (Bruker, 2015)'
_computing_data_reduction 'SAINT v8.37A (Bruker, 2015)'
_computing_molecular_graphics 'Olex2 1.3 (Dolomanov et al., 2009)'
_computing_publication_material 'Olex2 1.3 (Dolomanov et al., 2009)'
_computing_structure_refinement 'XL  (Sheldrick, 2008)'
_diffrn_ambient_temperature 298.15
_diffrn_measured_fraction_theta_full 1.000
_diffrn_measured_fraction_theta_max 0.990
_diffrn_measurement_device_type 'Bruker APEX-II CCD'
_diffrn_measurement_method '\f and \w scans'
_diffrn_radiation_type MoK\a
_diffrn_radiation_wavelength 0.71073
_diffrn_reflns_av_R_equivalents 0.1993
_diffrn_reflns_av_unetI/netI 0.2492
_diffrn_reflns_Laue_measured_fraction_full 1.000
_diffrn_reflns_Laue_measured_fraction_max 0.990
_diffrn_reflns_limit_h_max 40
_diffrn_reflns_limit_h_min -40
_diffrn_reflns_limit_k_max 9
_diffrn_reflns_limit_k_min -10
_diffrn_reflns_limit_l_max 39
_diffrn_reflns_limit_l_min -40
_diffrn_reflns_number 49169
_diffrn_reflns_point_group_measured_fraction_full 1.000
_diffrn_reflns_point_group_measured_fraction_max 0.990
_diffrn_reflns_theta_full 25.242
_diffrn_reflns_theta_max 30.199
_diffrn_reflns_theta_min 1.624
_diffrn_source_current 30.0
_diffrn_source_power 1.5
_diffrn_source_voltage 50.0
_diffrn_standards_number 0
_exptl_absorpt_coefficient_mu 0.098
_exptl_absorpt_correction_T_max 0.7460
_exptl_absorpt_correction_T_min 0.5357
_exptl_absorpt_correction_type multi-scan
_exptl_absorpt_process_details
;
SADABS-2014/5 (Bruker,2014/5) was used for absorption correction.
wR2(int) was 0.1302 before and 0.0872 after correction.
The Ratio of minimum to maximum transmission is 0.7181.
The \l/2 correction factor is 0.00150.
;
_exptl_crystal_colour 'clear dark red'
_exptl_crystal_colour_lustre clear
_exptl_crystal_colour_modifier dark
_exptl_crystal_colour_primary red
_exptl_crystal_density_diffrn 1.405
_exptl_crystal_description plate
_exptl_crystal_F_000 2352
_exptl_crystal_size_max 0.19
_exptl_crystal_size_mid 0.07
_exptl_crystal_size_min 0.07
_refine_diff_density_max 0.257
_refine_diff_density_min -0.319
_refine_diff_density_rms 0.069
_refine_ls_extinction_method none
_refine_ls_goodness_of_fit_ref 0.917
_refine_ls_hydrogen_treatment refall
_refine_ls_matrix_type full
_refine_ls_number_parameters 483
_refine_ls_number_reflns 7831
_refine_ls_number_restraints 0
_refine_ls_restrained_S_all 0.917
_refine_ls_R_factor_all 0.3198
_refine_ls_R_factor_gt 0.0989
_refine_ls_shift/su_max 0.000
_refine_ls_shift/su_mean 0.000
_refine_ls_structure_factor_coef Fsqd
_refine_ls_weighting_details 'w=1/[\s^2^(Fo^2^)+(0.0987P)^2^] where P=(Fo^2^+2Fc^2^)/3'
_refine_ls_weighting_scheme calc
_refine_ls_wR_factor_gt 0.1855
_refine_ls_wR_factor_ref 0.2727
_reflns_Friedel_coverage 0.000
_reflns_number_gt 2173
_reflns_number_total 7831
_reflns_threshold_expression 'I > 2\s(I)'
_cod_data_source_file CC2_300K.cif
_cod_data_source_block cc2_300k
_cod_original_cell_volume 5320.4(8)
_cod_database_code 4135451
_shelx_shelxl_version_number 2018/3
_shelx_space_group_comment
;
The symmetry employed for this shelxl refinement is uniquely defined
by the following loop, which should always be used as a source of
symmetry information in preference to the above space-group names.
They are only intended as comments.
;
_shelx_estimated_absorpt_t_max 0.993
_shelx_estimated_absorpt_t_min 0.982
_olex2_refinement_description
;
;
_olex2_submission_special_instructions 'No special instructions were received'

loop_
_space_group_symop_operation_xyz
'x, y, z'
'-x, y, -z+1/2'
'x+1/2, y+1/2, z'
'-x+1/2, y+1/2, -z+1/2'
'-x, -y, -z'
'x, -y, z-1/2'
'-x+1/2, -y+1/2, -z'
'x+1/2, -y+1/2, z-1/2'

loop_
_atom_site_label
_atom_site_type_symbol
_atom_site_fract_x
_atom_site_fract_y
_atom_site_fract_z
_atom_site_U_iso_or_equiv
_atom_site_adp_type
_atom_site_occupancy
_atom_site_site_symmetry_order
_atom_site_calc_flag
_atom_site_refinement_flags_posn
_atom_site_refinement_flags_adp
_atom_site_refinement_flags_occupancy
_atom_site_disorder_assembly
_atom_site_disorder_group
O5 O 0.73326(13) -0.0770(6) 1.24451(14) 0.0804(10) Uani 1 1 d . . . . .
O4 O 0.47390(13) 0.3463(5) 0.95577(14) 0.0964(12) Uani 1 1 d . . . . .
O1 O 0.70749(13) 0.3876(5) 1.00444(12) 0.0913(11) Uani 1 1 d . . . . .
O3 O 0.43012(14) 0.3761(5) 0.86998(15) 0.1008(12) Uani 1 1 d . . . . .
O2 O 0.66626(13) 0.3098(5) 1.04597(13) 0.0893(11) Uani 1 1 d . . . . .
N2 N 0.31898(16) -0.2116(7) 0.8376(2) 0.0828(14) Uani 1 1 d . . . . .
C22 C 0.75118(16) -0.2775(5) 1.13287(15) 0.0549(11) Uani 1 1 d . . . . .
N3 N 0.79056(18) -0.3220(6) 1.18427(15) 0.0736(12) Uani 1 1 d . . . . .
C23 C 0.7654(2) -0.2143(6) 1.09649(18) 0.0659(13) Uani 1 1 d . . . . .
N5 N 0.47078(17) 0.3760(5) 0.91265(19) 0.0748(11) Uani 1 1 d . . . . .
N4 N 0.66663(17) 0.3678(5) 1.00670(16) 0.0695(10) Uani 1 1 d . . . . .
C16 C 0.37373(17) -0.1806(6) 0.85531(17) 0.0619(12) Uani 1 1 d . . . . .
C15 C 0.39258(17) -0.1951(6) 0.81930(17) 0.0587(11) Uani 1 1 d . . . . .
C14 C 0.44542(17) -0.1578(6) 0.83558(16) 0.0556(11) Uani 1 1 d . . . . .
C13 C 0.48144(15) -0.1116(5) 0.88776(15) 0.0500(10) Uani 1 1 d . . . . .
C3 C 0.53857(15) -0.0808(5) 0.90551(15) 0.0490(10) Uani 1 1 d . . . . .
C4 C 0.57796(17) -0.1265(6) 0.95680(17) 0.0533(11) Uani 1 1 d . . . . .
C5 C 0.63218(15) -0.1061(5) 0.97563(14) 0.0501(10) Uani 1 1 d . . . . .
C19 C 0.67309(15) -0.1631(5) 1.02939(15) 0.0514(10) Uani 1 1 d . . . . .
C20 C 0.6599(2) -0.2283(6) 1.06736(18) 0.0621(12) Uani 1 1 d . . . . .
C21 C 0.69774(18) -0.2825(6) 1.11754(18) 0.0652(13) Uani 1 1 d . . . . .
C24 C 0.72733(18) -0.1599(6) 1.04687(18) 0.0660(13) Uani 1 1 d . . . . .
C6 C 0.64610(19) -0.0337(6) 0.93908(17) 0.0563(11) Uani 1 1 d . . . . .
C1 C 0.60864(15) 0.0175(5) 0.88801(15) 0.0495(10) Uani 1 1 d . . . . .
C7 C 0.62485(15) 0.1039(5) 0.85104(15) 0.0521(10) Uani 1 1 d . . . . .
C8 C 0.59225(18) 0.0988(6) 0.79589(17) 0.0575(11) Uani 1 1 d . . . . .
C9 C 0.60578(19) 0.1897(6) 0.76259(19) 0.0628(12) Uani 1 1 d . . . . .
C10 C 0.65271(18) 0.2870(6) 0.78280(18) 0.0563(11) Uani 1 1 d . . . . .
C11 C 0.68687(19) 0.2872(6) 0.83762(18) 0.0596(11) Uani 1 1 d . . . . .
C12 C 0.67317(17) 0.1971(6) 0.87140(17) 0.0575(11) Uani 1 1 d . . . . .
N1 N 0.66777(18) 0.3726(6) 0.74850(18) 0.0706(11) Uani 1 1 d . . . . .
C2 C 0.55499(16) -0.0063(6) 0.87187(16) 0.0519(10) Uani 1 1 d . . . . .
C17 C 0.40917(18) -0.1316(6) 0.90689(19) 0.0639(12) Uani 1 1 d . . . . .
C18 C 0.46209(17) -0.0986(6) 0.92318(17) 0.0582(11) Uani 1 1 d . . . . .
N6 N 0.5688(2) 0.6274(6) 0.78553(19) 0.1151(17) Uani 1 1 d . . . . .
C31 C 0.5685(2) 0.5748(6) 0.8219(2) 0.0797(14) Uani 1 1 d . . . . .
C27 C 0.5686(2) 0.5063(6) 0.86928(18) 0.0636(12) Uani 1 1 d . . . . .
C28 C 0.5201(2) 0.4710(6) 0.86684(19) 0.0673(12) Uani 1 1 d . . . . .
C29 C 0.52214(18) 0.4095(5) 0.91313(19) 0.0605(11) Uani 1 1 d . . . . .
C25 C 0.61640(17) 0.4099(6) 0.95928(17) 0.0597(11) Uani 1 1 d . . . . .
C30 C 0.56895(19) 0.3793(6) 0.95966(19) 0.0588(12) Uani 1 1 d . . . . .
C26 C 0.6164(2) 0.4767(6) 0.91471(19) 0.0643(12) Uani 1 1 d . . . . .
H15 H 0.3679(13) -0.237(4) 0.7823(14) 0.044(10) Uiso 1 1 d . . . . .
H9 H 0.5841(13) 0.183(4) 0.7254(14) 0.047(11) Uiso 1 1 d . . . . .
H1A H 0.6367(18) 0.399(5) 0.7138(17) 0.079(15) Uiso 1 1 d . . . . .
H2 H 0.5266(13) 0.028(4) 0.8352(13) 0.045(10) Uiso 1 1 d . . . . .
H8 H 0.5582(15) 0.028(5) 0.7798(13) 0.066(12) Uiso 1 1 d . . . . .
H18 H 0.4873(14) -0.068(4) 0.9616(14) 0.057(11) Uiso 1 1 d . . . . .
H11 H 0.7213(16) 0.356(5) 0.8530(14) 0.073(13) Uiso 1 1 d . . . . .
H4 H 0.5683(12) -0.176(4) 0.9786(11) 0.028(9) Uiso 1 1 d . . . . .
H28 H 0.4819(16) 0.491(5) 0.8346(15) 0.071(12) Uiso 1 1 d . . . . .
H12 H 0.7021(15) 0.195(5) 0.9124(15) 0.063(11) Uiso 1 1 d . . . . .
H14 H 0.4563(14) -0.180(4) 0.8087(13) 0.053(10) Uiso 1 1 d . . . . .
H2A H 0.298(2) -0.302(7) 0.806(2) 0.110(19) Uiso 1 1 d . . . . .
H6 H 0.6813(15) -0.014(5) 0.9515(13) 0.056(12) Uiso 1 1 d . . . . .
H3A H 0.7767(15) -0.398(5) 1.1990(14) 0.054(12) Uiso 1 1 d . . . . .
H1B H 0.692(2) 0.465(7) 0.7673(18) 0.10(2) Uiso 1 1 d . . . . .
H17 H 0.3993(16) -0.118(5) 0.9332(15) 0.076(13) Uiso 1 1 d . . . . .
H3B H 0.824(2) -0.362(6) 1.1891(17) 0.107(18) Uiso 1 1 d . . . . .
H21 H 0.6896(16) -0.342(5) 1.1441(16) 0.076(13) Uiso 1 1 d . . . . .
H24 H 0.7364(17) -0.114(5) 1.0235(16) 0.080(14) Uiso 1 1 d . . . . .
H26 H 0.6503(18) 0.488(6) 0.9192(16) 0.086(16) Uiso 1 1 d . . . . .
H30 H 0.5735(14) 0.335(5) 0.9926(14) 0.057(11) Uiso 1 1 d . . . . .
H23 H 0.8023(17) -0.196(5) 1.1083(14) 0.072(13) Uiso 1 1 d . . . . .
H20 H 0.6255(18) -0.234(6) 1.0589(16) 0.084(15) Uiso 1 1 d . . . . .
H5A H 0.714(2) -0.009(9) 1.216(2) 0.14(3) Uiso 1 1 d . . . . .
H5B H 0.717(3) -0.210(12) 1.237(3) 0.21(4) Uiso 1 1 d . . . . .
H2B H 0.318(2) -0.231(7) 0.864(2) 0.10(2) Uiso 1 1 d . . . . .

loop_
_atom_site_aniso_label
_atom_site_aniso_U_11
_atom_site_aniso_U_22
_atom_site_aniso_U_33
_atom_site_aniso_U_23
_atom_site_aniso_U_13
_atom_site_aniso_U_12
O5 0.066(2) 0.102(3) 0.076(2) 0.006(2) 0.0375(19) 0.006(2)
O4 0.075(2) 0.142(3) 0.092(3) 0.001(2) 0.056(2) -0.011(2)
O1 0.059(2) 0.129(3) 0.095(3) 0.000(2) 0.0450(19) -0.003(2)
O3 0.053(2) 0.139(3) 0.093(3) 0.009(2) 0.023(2) -0.004(2)
O2 0.076(2) 0.120(3) 0.070(2) 0.0135(19) 0.035(2) 0.0002(19)
N2 0.045(3) 0.128(4) 0.074(3) 0.007(3) 0.029(2) -0.004(2)
C22 0.050(3) 0.067(3) 0.045(3) 0.000(2) 0.021(2) 0.008(2)
N3 0.058(3) 0.106(4) 0.060(3) 0.011(2) 0.031(2) 0.011(2)
C23 0.042(3) 0.102(4) 0.057(3) 0.008(2) 0.027(3) 0.000(2)
N5 0.066(3) 0.081(3) 0.087(3) -0.001(2) 0.045(3) -0.006(2)
N4 0.068(3) 0.075(3) 0.070(3) -0.003(2) 0.038(2) -0.003(2)
C16 0.048(3) 0.079(3) 0.063(3) 0.005(2) 0.031(2) -0.002(2)
C15 0.051(3) 0.076(3) 0.039(3) 0.000(2) 0.014(2) -0.003(2)
C14 0.048(3) 0.078(3) 0.047(3) 0.001(2) 0.028(2) 0.002(2)
C13 0.049(2) 0.059(3) 0.049(3) 0.001(2) 0.029(2) 0.003(2)
C3 0.049(3) 0.057(3) 0.045(2) -0.0019(19) 0.026(2) 0.003(2)
C4 0.056(3) 0.062(3) 0.053(3) 0.003(2) 0.035(2) 0.001(2)
C5 0.043(3) 0.060(3) 0.053(3) -0.001(2) 0.029(2) 0.003(2)
C19 0.044(3) 0.063(3) 0.051(3) 0.002(2) 0.027(2) 0.0003(19)
C20 0.048(3) 0.084(3) 0.059(3) 0.006(2) 0.031(3) 0.001(2)
C21 0.059(3) 0.090(4) 0.052(3) 0.009(2) 0.032(3) 0.005(2)
C24 0.052(3) 0.095(4) 0.053(3) 0.008(2) 0.027(3) -0.008(2)
C6 0.048(3) 0.074(3) 0.052(3) 0.000(2) 0.028(2) 0.003(2)
C1 0.046(3) 0.060(3) 0.049(3) 0.002(2) 0.028(2) 0.001(2)
C7 0.043(2) 0.066(3) 0.052(3) -0.001(2) 0.026(2) 0.001(2)
C8 0.051(3) 0.068(3) 0.055(3) -0.002(2) 0.028(2) -0.006(2)
C9 0.063(3) 0.080(3) 0.051(3) 0.005(2) 0.032(3) 0.003(3)
C10 0.054(3) 0.064(3) 0.065(3) 0.003(2) 0.040(2) 0.003(2)
C11 0.052(3) 0.073(3) 0.063(3) -0.004(2) 0.036(3) -0.001(2)
C12 0.046(3) 0.078(3) 0.052(3) 0.001(2) 0.028(2) -0.001(2)
N1 0.060(3) 0.092(3) 0.068(3) 0.015(3) 0.038(2) -0.003(2)
C2 0.047(3) 0.067(3) 0.047(3) -0.002(2) 0.027(2) 0.001(2)
C17 0.054(3) 0.090(3) 0.057(3) -0.003(2) 0.034(3) -0.002(2)
C18 0.046(3) 0.084(3) 0.047(3) -0.008(2) 0.025(2) -0.003(2)
N6 0.171(5) 0.111(4) 0.105(4) 0.020(3) 0.101(4) 0.024(3)
C31 0.100(4) 0.075(4) 0.076(4) 0.004(3) 0.053(3) 0.011(3)
C27 0.077(3) 0.062(3) 0.067(3) 0.001(2) 0.048(3) 0.007(2)
C28 0.080(4) 0.059(3) 0.073(3) 0.003(2) 0.045(3) 0.011(3)
C29 0.059(3) 0.061(3) 0.068(3) -0.004(2) 0.037(3) 0.000(2)
C25 0.059(3) 0.065(3) 0.063(3) 0.001(2) 0.037(3) 0.007(2)
C30 0.063(3) 0.066(3) 0.059(3) -0.001(2) 0.040(3) -0.004(2)
C26 0.064(3) 0.068(3) 0.071(3) 0.001(2) 0.041(3) 0.006(3)

loop_
_atom_type_symbol
_atom_type_description
_atom_type_scat_dispersion_real
_atom_type_scat_dispersion_imag
_atom_type_scat_source
C C 0.0033 0.0016 'International Tables Vol C Tables 4.2.6.8 and 6.1.1.4'
H H 0.0000 0.0000 'International Tables Vol C Tables 4.2.6.8 and 6.1.1.4'
N N 0.0061 0.0033 'International Tables Vol C Tables 4.2.6.8 and 6.1.1.4'
O O 0.0106 0.0060 'International Tables Vol C Tables 4.2.6.8 and 6.1.1.4'

loop_
_geom_angle_atom_site_label_1
_geom_angle_atom_site_label_2
_geom_angle_atom_site_label_3
_geom_angle
_geom_angle_site_symmetry_1
_geom_angle_site_symmetry_3
_geom_angle_publ_flag
H5A O5 H5B 108(6) . . ?
C16 N2 H2A 120(3) . . ?
C16 N2 H2B 104(4) . . ?
H2A N2 H2B 115(5) . . ?
C23 C22 N3 119.7(4) . . ?
C21 C22 N3 121.9(4) . . ?
C21 C22 C23 118.2(4) . . ?
C22 N3 H3A 109(2) . . ?
C22 N3 H3B 117(3) . . ?
H3A N3 H3B 113(4) . . ?
C22 C23 H23 118(2) . . ?
C24 C23 C22 120.5(4) . . ?
C24 C23 H23 121(2) . . ?
O4 N5 C29 116.6(4) . . ?
O3 N5 O4 125.6(4) . . ?
O3 N5 C29 117.8(4) . . ?
O1 N4 C25 117.6(4) . . ?
O2 N4 O1 123.2(4) . . ?
O2 N4 C25 119.2(4) . . ?
C15 C16 N2 119.7(4) . . ?
C17 C16 N2 122.1(4) . . ?
C17 C16 C15 118.2(4) . . ?
C16 C15 H15 119.1(19) . . ?
C14 C15 C16 120.2(4) . . ?
C14 C15 H15 120.6(19) . . ?
C15 C14 C13 121.7(4) . . ?
C15 C14 H14 115(2) . . ?
C13 C14 H14 122(2) . . ?
C14 C13 C3 121.4(3) . . ?
C14 C13 C18 117.3(4) . . ?
C18 C13 C3 121.3(4) . . ?
C4 C3 C13 120.9(3) . . ?
C2 C3 C13 121.8(3) . . ?
C2 C3 C4 117.3(4) . . ?
C3 C4 H4 119(2) . . ?
C5 C4 C3 124.0(4) . . ?
C5 C4 H4 117(2) . . ?
C4 C5 C19 122.9(4) . . ?
C4 C5 C6 115.7(4) . . ?
C6 C5 C19 121.4(4) . . ?
C20 C19 C5 122.2(4) . . ?
C24 C19 C5 123.4(4) . . ?
C24 C19 C20 114.5(4) . . ?
C19 C20 H20 120(3) . . ?
C21 C20 C19 122.7(4) . . ?
C21 C20 H20 118(3) . . ?
C22 C21 H21 114(2) . . ?
C20 C21 C22 120.6(4) . . ?
C20 C21 H21 125(2) . . ?
C23 C24 C19 123.7(4) . . ?
C23 C24 H24 121(3) . . ?
C19 C24 H24 115(3) . . ?
C5 C6 H6 116(2) . . ?
C1 C6 C5 122.7(4) . . ?
C1 C6 H6 121(2) . . ?
C6 C1 C7 121.3(4) . . ?
C6 C1 C2 118.5(4) . . ?
C2 C1 C7 120.2(3) . . ?
C8 C7 C1 122.0(4) . . ?
C8 C7 C12 117.5(4) . . ?
C12 C7 C1 120.5(3) . . ?
C7 C8 H8 120(2) . . ?
C9 C8 C7 121.4(4) . . ?
C9 C8 H8 119(2) . . ?
C8 C9 C10 121.0(4) . . ?
C8 C9 H9 121(2) . . ?
C10 C9 H9 118(2) . . ?
C9 C10 C11 118.4(4) . . ?
C9 C10 N1 120.9(4) . . ?
C11 C10 N1 120.5(4) . . ?
C10 C11 H11 120(2) . . ?
C12 C11 C10 120.7(4) . . ?
C12 C11 H11 120(2) . . ?
C7 C12 H12 122(2) . . ?
C11 C12 C7 120.8(4) . . ?
C11 C12 H12 117(2) . . ?
C10 N1 H1A 111(2) . . ?
C10 N1 H1B 109(3) . . ?
H1A N1 H1B 120(4) . . ?
C3 C2 C1 121.7(4) . . ?
C3 C2 H2 117.2(18) . . ?
C1 C2 H2 121.1(18) . . ?
C16 C17 C18 121.3(4) . . ?
C16 C17 H17 123(3) . . ?
C18 C17 H17 116(3) . . ?
C13 C18 H18 119.4(19) . . ?
C17 C18 C13 121.2(4) . . ?
C17 C18 H18 119.3(19) . . ?
N6 C31 C27 179.5(6) . . ?
C28 C27 C31 118.9(4) . . ?
C26 C27 C31 119.1(4) . . ?
C26 C27 C28 122.0(4) . . ?
C27 C28 H28 128(2) . . ?
C29 C28 C27 116.9(4) . . ?
C29 C28 H28 115(2) . . ?
C28 C29 N5 118.5(4) . . ?
C30 C29 N5 118.2(4) . . ?
C30 C29 C28 123.2(4) . . ?
C30 C25 N4 119.0(4) . . ?
C26 C25 N4 119.6(4) . . ?
C26 C25 C30 121.4(5) . . ?
C29 C30 C25 117.5(4) . . ?
C29 C30 H30 128(2) . . ?
C25 C30 H30 114(2) . . ?
C27 C26 C25 118.9(5) . . ?
C27 C26 H26 128(3) . . ?
C25 C26 H26 113(3) . . ?

loop_
_geom_bond_atom_site_label_1
_geom_bond_atom_site_label_2
_geom_bond_distance
_geom_bond_site_symmetry_2
_geom_bond_publ_flag
O5 H5A 0.89(6) . ?
O5 H5B 1.07(9) . ?
O4 N5 1.223(4) . ?
O1 N4 1.222(4) . ?
O3 N5 1.209(4) . ?
O2 N4 1.216(4) . ?
N2 C16 1.418(6) . ?
N2 H2A 1.04(5) . ?
N2 H2B 0.80(5) . ?
C22 N3 1.389(5) . ?
C22 C23 1.385(5) . ?
C22 C21 1.379(6) . ?
N3 H3A 0.90(4) . ?
N3 H3B 0.96(5) . ?
C23 C24 1.363(6) . ?
C23 H23 0.95(4) . ?
N5 C29 1.497(5) . ?
N4 C25 1.451(5) . ?
C16 C15 1.396(6) . ?
C16 C17 1.372(6) . ?
C15 C14 1.383(5) . ?
C15 H15 0.99(3) . ?
C14 C13 1.383(5) . ?
C14 H14 0.99(3) . ?
C13 C3 1.482(5) . ?
C13 C18 1.391(5) . ?
C3 C4 1.389(5) . ?
C3 C2 1.388(5) . ?
C4 C5 1.387(5) . ?
C4 H4 0.88(3) . ?
C5 C19 1.470(5) . ?
C5 C6 1.407(5) . ?
C19 C20 1.411(5) . ?
C19 C24 1.387(6) . ?
C20 C21 1.371(6) . ?
C20 H20 0.90(4) . ?
C21 H21 1.01(4) . ?
C24 H24 0.90(4) . ?
C6 C1 1.380(5) . ?
C6 H6 0.91(4) . ?
C1 C7 1.502(5) . ?
C1 C2 1.390(5) . ?
C7 C8 1.391(5) . ?
C7 C12 1.396(5) . ?
C8 C9 1.377(6) . ?
C8 H8 1.00(4) . ?
C9 C10 1.380(6) . ?
C9 H9 0.94(3) . ?
C10 C11 1.389(6) . ?
C10 N1 1.411(5) . ?
C11 C12 1.389(5) . ?
C11 H11 1.00(4) . ?
C12 H12 1.06(4) . ?
N1 H1A 0.98(4) . ?
N1 H1B 0.93(5) . ?
C2 H2 1.00(3) . ?
C17 C18 1.379(6) . ?
C17 H17 0.94(4) . ?
C18 H18 1.00(3) . ?
N6 C31 1.123(5) . ?
C31 C27 1.457(6) . ?
C27 C28 1.391(6) . ?
C27 C26 1.370(6) . ?
C28 C29 1.384(6) . ?
C28 H28 1.04(4) . ?
C29 C30 1.371(6) . ?
C25 C30 1.394(6) . ?
C25 C26 1.378(6) . ?
C30 H30 0.95(3) . ?
C26 H26 0.93(4) . ?

loop_
_geom_torsion_atom_site_label_1
_geom_torsion_atom_site_label_2
_geom_torsion_atom_site_label_3
_geom_torsion_atom_site_label_4
_geom_torsion
_geom_torsion_site_symmetry_1
_geom_torsion_site_symmetry_2
_geom_torsion_site_symmetry_3
_geom_torsion_site_symmetry_4
_geom_torsion_publ_flag
O4 N5 C29 C28 -170.2(4) . . . . ?
O4 N5 C29 C30 9.2(6) . . . . ?
O1 N4 C25 C30 176.6(4) . . . . ?
O1 N4 C25 C26 -2.6(6) . . . . ?
O3 N5 C29 C28 11.5(6) . . . . ?
O3 N5 C29 C30 -169.1(4) . . . . ?
O2 N4 C25 C30 -1.2(6) . . . . ?
O2 N4 C25 C26 179.6(4) . . . . ?
N2 C16 C15 C14 177.3(4) . . . . ?
N2 C16 C17 C18 -178.7(4) . . . . ?
C22 C23 C24 C19 0.1(7) . . . . ?
N3 C22 C23 C24 -176.1(4) . . . . ?
N3 C22 C21 C20 176.4(4) . . . . ?
C23 C22 C21 C20 0.8(7) . . . . ?
N5 C29 C30 C25 179.5(4) . . . . ?
N4 C25 C30 C29 -175.9(4) . . . . ?
N4 C25 C26 C27 176.4(4) . . . . ?
C16 C15 C14 C13 2.2(7) . . . . ?
C16 C17 C18 C13 0.8(7) . . . . ?
C15 C16 C17 C18 -0.5(7) . . . . ?
C15 C14 C13 C3 176.9(4) . . . . ?
C15 C14 C13 C18 -1.9(6) . . . . ?
C14 C13 C3 C4 -146.4(4) . . . . ?
C14 C13 C3 C2 33.3(6) . . . . ?
C14 C13 C18 C17 0.4(6) . . . . ?
C13 C3 C4 C5 178.2(4) . . . . ?
C13 C3 C2 C1 -178.0(3) . . . . ?
C3 C13 C18 C17 -178.4(4) . . . . ?
C3 C4 C5 C19 -177.3(4) . . . . ?
C3 C4 C5 C6 0.2(6) . . . . ?
C4 C3 C2 C1 1.7(6) . . . . ?
C4 C5 C19 C20 -5.6(6) . . . . ?
C4 C5 C19 C24 173.5(4) . . . . ?
C4 C5 C6 C1 1.2(6) . . . . ?
C5 C19 C20 C21 179.7(4) . . . . ?
C5 C19 C24 C23 -179.3(4) . . . . ?
C5 C6 C1 C7 176.6(4) . . . . ?
C5 C6 C1 C2 -1.0(6) . . . . ?
C19 C5 C6 C1 178.6(4) . . . . ?
C19 C20 C21 C22 -0.9(7) . . . . ?
C20 C19 C24 C23 -0.2(7) . . . . ?
C21 C22 C23 C24 -0.4(7) . . . . ?
C24 C19 C20 C21 0.5(6) . . . . ?
C6 C5 C19 C20 177.1(4) . . . . ?
C6 C5 C19 C24 -3.8(6) . . . . ?
C6 C1 C7 C8 157.0(4) . . . . ?
C6 C1 C7 C12 -24.7(6) . . . . ?
C6 C1 C2 C3 -0.5(6) . . . . ?
C1 C7 C8 C9 175.2(4) . . . . ?
C1 C7 C12 C11 -175.8(4) . . . . ?
C7 C1 C2 C3 -178.1(4) . . . . ?
C7 C8 C9 C10 1.0(7) . . . . ?
C8 C7 C12 C11 2.5(6) . . . . ?
C8 C9 C10 C11 1.7(6) . . . . ?
C8 C9 C10 N1 176.8(4) . . . . ?
C9 C10 C11 C12 -2.3(6) . . . . ?
C10 C11 C12 C7 0.2(6) . . . . ?
C12 C7 C8 C9 -3.1(6) . . . . ?
N1 C10 C11 C12 -177.4(4) . . . . ?
C2 C3 C4 C5 -1.6(6) . . . . ?
C2 C1 C7 C8 -25.4(6) . . . . ?
C2 C1 C7 C12 152.9(4) . . . . ?
C17 C16 C15 C14 -1.0(6) . . . . ?
C18 C13 C3 C4 32.3(6) . . . . ?
C18 C13 C3 C2 -147.9(4) . . . . ?
C31 C27 C28 C29 -178.8(4) . . . . ?
C31 C27 C26 C25 -179.2(4) . . . . ?
C27 C28 C29 N5 178.0(4) . . . . ?
C27 C28 C29 C30 -1.4(6) . . . . ?
C28 C27 C26 C25 0.0(7) . . . . ?
C28 C29 C30 C25 -1.2(6) . . . . ?
C30 C25 C26 C27 -2.7(6) . . . . ?
C26 C27 C28 C29 1.9(6) . . . . ?
C26 C25 C30 C29 3.3(6) . . . . ?
